data_1563147
loop_
_publ_author_name
'Gorelova, Liudmila A.'
'Pakhomova, Anna S.'
'Krzhizhanovskaya, Maria G.'
'Pankin, Dmitrii V.'
'Krivovichev, Sergey V.'
'Dubrovinsky, Leonid S.'
'Kasatkin, Anatoly V.'

_publ_section_title
;
 Crystal Structure Evolution of Slawsonite SrAl2Si2O8 and Paracelsian
 BaAl2Si2O8 upon Compression and Decompression
;
_journal_issue 23
_journal_name_full 'The Journal of Physical Chemistry C'
_journal_page_first 13014
_journal_page_last 13023
_journal_paper_doi 10.1021/acs.jpcc.1c02949
_journal_volume 125
_journal_year 2021
_chemical_formula_sum 'Al2 O8 Si2 Sr'
_chemical_formula_weight 325.76
_space_group_crystal_system monoclinic
_space_group_IT_number 14
_space_group_name_Hall '-P 2ybc'
_space_group_name_H-M_alt 'P 1 21/c 1'
_audit_creation_method SHELXL-2018/3
_cell_angle_alpha 90
_cell_angle_beta 90.534(11)
_cell_angle_gamma 90
_cell_formula_units_Z 4
_cell_length_a 8.8127(9)
_cell_length_b 8.643(6)
_cell_length_c 6.5945(15)
_cell_measurement_reflns_used 692
_cell_measurement_temperature 293(2)
_cell_measurement_theta_max 19.296
_cell_measurement_theta_min 2.674
_cell_volume 502.3(4)
_computing_structure_refinement 'SHELXL-2018/3 (Sheldrick, 2018)'
_diffrn_ambient_temperature 293(2)
_diffrn_measured_fraction_theta_full 0.348
_diffrn_measured_fraction_theta_max 0.199
_diffrn_measurement_device_type 'esperanto-CrysAlisPro-abstract goniometer imported esperanto images'
_diffrn_radiation_type synchrotron
_diffrn_radiation_wavelength 0.41106
_diffrn_reflns_av_R_equivalents 0.0339
_diffrn_reflns_av_unetI/netI 0.0493
_diffrn_reflns_Laue_measured_fraction_full 0.348
_diffrn_reflns_Laue_measured_fraction_max 0.199
_diffrn_reflns_limit_h_max 12
_diffrn_reflns_limit_h_min -13
_diffrn_reflns_limit_k_max 6
_diffrn_reflns_limit_k_min -4
_diffrn_reflns_limit_l_max 9
_diffrn_reflns_limit_l_min -9
_diffrn_reflns_number 692
_diffrn_reflns_point_group_measured_fraction_full 0.348
_diffrn_reflns_point_group_measured_fraction_max 0.199
_diffrn_reflns_theta_full 14.279
_diffrn_reflns_theta_max 19.296
_diffrn_reflns_theta_min 2.674
_exptl_absorpt_coefficient_mu 2.707
_exptl_crystal_colour colorless
_exptl_crystal_density_diffrn 4.308
_exptl_crystal_density_meas ?
_exptl_crystal_density_method none
_exptl_crystal_description isosymmetric
_exptl_crystal_F_000 624
_exptl_crystal_size_max 0.010
_exptl_crystal_size_mid 0.010
_exptl_crystal_size_min 0.005
_refine_diff_density_max 1.057
_refine_diff_density_min -1.685
_refine_diff_density_rms 0.269
_refine_ls_extinction_coef 0.029(19)
_refine_ls_extinction_expression Fc^*^=kFc[1+0.001xFc^2^\l^3^/sin(2\q)]^-1/4^
_refine_ls_extinction_method 'SHELXL-2018/3 (Sheldrick 2018)'
_refine_ls_goodness_of_fit_ref 1.143
_refine_ls_hydrogen_treatment undef
_refine_ls_matrix_type full
_refine_ls_number_parameters 79
_refine_ls_number_reflns 437
_refine_ls_number_restraints 0
_refine_ls_restrained_S_all 1.143
_refine_ls_R_factor_all 0.1189
_refine_ls_R_factor_gt 0.0939
_refine_ls_shift/su_max 0.000
_refine_ls_shift/su_mean 0.000
_refine_ls_structure_factor_coef Fsqd
_refine_ls_weighting_details 'w=1/[\s^2^(Fo^2^)+(0.1559P)^2^+16.1598P] where P=(Fo^2^+2Fc^2^)/3'
_refine_ls_weighting_scheme calc
_refine_ls_wR_factor_gt 0.2495
_refine_ls_wR_factor_ref 0.2946
_reflns_Friedel_coverage 0.000
_reflns_number_gt 331
_reflns_number_total 437
_reflns_threshold_expression 'I > 2\s(I)'
_cod_data_source_file slav_p08.cif
_cod_data_source_block shelx
_cod_depositor_comments
;
The following automatic conversions were performed:

data item '_exptl_crystal_density_meas' value 'none' was changed to
'?' -- the value is perceived as not measured.

Automatic conversion script
Id: cif_fix_values 7556 2019-12-06 15:28:31Z antanas 

 Adding full bibliography for 1563145--1563156.cif.
;
_cod_original_cell_volume 502.2(4)
_cod_original_sg_symbol_H-M 'P 21/c'
_cod_database_code 1563147
_shelx_shelxl_version_number 2018/3
_shelx_space_group_comment
;
The symmetry employed for this shelxl refinement is uniquely defined
by the following loop, which should always be used as a source of
symmetry information in preference to the above space-group names.
They are only intended as comments.
;

loop_
_space_group_symop_operation_xyz
'x, y, z'
'-x, y+1/2, -z+1/2'
'-x, -y, -z'
'x, -y-1/2, z-1/2'

loop_
_atom_site_label
_atom_site_type_symbol
_atom_site_fract_x
_atom_site_fract_y
_atom_site_fract_z
_atom_site_U_iso_or_equiv
_atom_site_adp_type
_atom_site_occupancy
_atom_site_site_symmetry_order
_atom_site_calc_flag
_atom_site_refinement_flags_posn
_atom_site_refinement_flags_adp
_atom_site_refinement_flags_occupancy
_atom_site_disorder_assembly
_atom_site_disorder_group
Sr1 Sr 0.75118(16) 0.6123(5) 0.2698(4) 0.042(2) Uani 1 1 d . . . . .
Si1 Si 0.5846(5) 0.5427(17) 0.7785(11) 0.041(5) Uani 1 1 d . . . . .
Si2 Si 1.0754(5) 0.7213(17) 0.5156(10) 0.042(5) Uani 1 1 d . . . . .
Al1 Al 0.9121(5) 0.5331(19) 0.8120(12) 0.041(5) Uani 1 1 d . . . . .
Al2 Al 0.4074(6) 0.766(2) 1.0147(12) 0.046(6) Uani 1 1 d . . . . .
O1 O 0.7387(15) 0.605(4) 0.892(3) 0.027(4) Uiso 1 1 d . . . . .
O2 O 0.9388(14) 0.342(4) 0.734(2) 0.024(3) Uiso 1 1 d . . . . .
O3 O 1.0824(15) 0.902(3) 0.431(2) 0.026(4) Uiso 1 1 d . . . . .
O4 O 0.4257(14) 0.597(3) 0.885(2) 0.022(3) Uiso 1 1 d . . . . .
O5 O 0.5826(16) 0.638(4) 0.574(3) 0.032(4) Uiso 1 1 d . . . . .
O6 O 1.2347(14) 0.655(4) 0.567(2) 0.024(3) Uiso 1 1 d . . . . .
O7 O 0.9185(16) 0.634(4) 0.588(3) 0.034(4) Uiso 1 1 d . . . . .
O8 O 0.5848(17) 0.359(4) 0.751(3) 0.027(3) Uiso 1 1 d . . . . .

loop_
_atom_site_aniso_label
_atom_site_aniso_U_11
_atom_site_aniso_U_22
_atom_site_aniso_U_33
_atom_site_aniso_U_23
_atom_site_aniso_U_13
_atom_site_aniso_U_12
Sr1 0.0125(11) 0.072(6) 0.0412(18) 0.0006(13) 0.0039(9) -0.0002(8)
Si1 0.010(2) 0.072(17) 0.042(4) 0.004(5) 0.001(3) -0.001(3)
Si2 0.010(2) 0.085(16) 0.032(4) -0.002(5) 0.003(2) 0.002(3)
Al1 0.009(2) 0.082(17) 0.033(4) 0.009(5) 0.008(2) -0.007(3)
Al2 0.010(2) 0.09(2) 0.039(5) 0.007(5) 0.003(3) -0.004(4)

loop_
_atom_type_symbol
_atom_type_description
_atom_type_scat_dispersion_real
_atom_type_scat_dispersion_imag
_atom_type_scat_source
O O 0.0017 0.0018 'International Tables Vol C Tables 4.2.6.8 and 6.1.1.4'
Al Al 0.0192 0.0163 'International Tables Vol C Tables 4.2.6.8 and 6.1.1.4'
Si Si 0.0265 0.0226 'International Tables Vol C Tables 4.2.6.8 and 6.1.1.4'
Sr Sr 0.2429 1.2951 'International Tables Vol C Tables 4.2.6.8 and 6.1.1.4'

loop_
_geom_angle_atom_site_label_1
_geom_angle_atom_site_label_2
_geom_angle_atom_site_label_3
_geom_angle
_geom_angle_site_symmetry_1
_geom_angle_site_symmetry_3
_geom_angle_publ_flag
O1 Sr1 O5 141.0(5) 1_554 . ?
O1 Sr1 O6 113.5(9) 1_554 3_766 ?
O5 Sr1 O6 76.7(9) . 3_766 ?
O1 Sr1 O7 147.2(5) 1_554 . ?
O5 Sr1 O7 71.4(5) . . ?
O6 Sr1 O7 72.2(9) 3_766 . ?
O1 Sr1 O1 109.7(7) 1_554 4_575 ?
O5 Sr1 O1 68.9(9) . 4_575 ?
O6 Sr1 O1 136.8(6) 3_766 4_575 ?
O7 Sr1 O1 72.6(8) . 4_575 ?
O1 Sr1 O4 64.3(7) 1_554 3_666 ?
O5 Sr1 O4 91.1(7) . 3_666 ?
O6 Sr1 O4 64.0(6) 3_766 3_666 ?
O7 Sr1 O4 135.5(10) . 3_666 ?
O1 Sr1 O4 139.3(6) 4_575 3_666 ?
O1 Sr1 O3 60.7(8) 1_554 2_745 ?
O5 Sr1 O3 141.3(10) . 2_745 ?
O6 Sr1 O3 64.6(6) 3_766 2_745 ?
O7 Sr1 O3 98.0(7) . 2_745 ?
O1 Sr1 O3 145.0(6) 4_575 2_745 ?
O4 Sr1 O3 70.3(6) 3_666 2_745 ?
O1 Sr1 O2 91.7(5) 1_554 3_766 ?
O5 Sr1 O2 125.9(5) . 3_766 ?
O6 Sr1 O2 95.2(7) 3_766 3_766 ?
O7 Sr1 O2 55.5(5) . 3_766 ?
O1 Sr1 O2 84.9(7) 4_575 3_766 ?
O4 Sr1 O2 133.5(7) 3_666 3_766 ?
O3 Sr1 O2 63.2(7) 2_745 3_766 ?
O1 Sr1 O7 68.1(7) 1_554 4_575 ?
O5 Sr1 O7 124.6(9) . 4_575 ?
O6 Sr1 O7 146.5(5) 3_766 4_575 ?
O7 Sr1 O7 89.6(7) . 4_575 ?
O1 Sr1 O7 55.7(6) 4_575 4_575 ?
O4 Sr1 O7 132.0(6) 3_666 4_575 ?
O3 Sr1 O7 91.5(8) 2_745 4_575 ?
O2 Sr1 O7 51.8(7) 3_766 4_575 ?
O1 Sr1 O5 63.8(7) 1_554 4_575 ?
O5 Sr1 O5 89.2(6) . 4_575 ?
O6 Sr1 O5 151.6(5) 3_766 4_575 ?
O7 Sr1 O5 126.7(9) . 4_575 ?
O1 Sr1 O5 54.1(6) 4_575 4_575 ?
O4 Sr1 O5 92.3(8) 3_666 4_575 ?
O3 Sr1 O5 124.0(6) 2_745 4_575 ?
O2 Sr1 O5 112.9(7) 3_766 4_575 ?
O7 Sr1 O5 61.1(6) 4_575 4_575 ?
O1 Sr1 O8 85.5(5) 1_554 3_666 ?
O5 Sr1 O8 55.5(5) . 3_666 ?
O6 Sr1 O8 97.9(7) 3_766 3_666 ?
O7 Sr1 O8 126.7(5) . 3_666 ?
O1 Sr1 O8 83.7(7) 4_575 3_666 ?
O4 Sr1 O8 56.3(7) 3_666 3_666 ?
O3 Sr1 O8 125.5(6) 2_745 3_666 ?
O2 Sr1 O8 166.6(10) 3_766 3_666 ?
O7 Sr1 O8 115.3(7) 4_575 3_666 ?
O5 Sr1 O8 54.3(7) 4_575 3_666 ?
O1 Sr1 Si1 81.9(5) 1_554 3_666 ?
O5 Sr1 Si1 64.6(5) . 3_666 ?
O6 Sr1 Si1 73.1(4) 3_766 3_666 ?
O7 Sr1 Si1 128.7(5) . 3_666 ?
O1 Sr1 Si1 112.3(4) 4_575 3_666 ?
O4 Sr1 Si1 29.9(4) 3_666 3_666 ?
O3 Sr1 Si1 100.0(5) 2_745 3_666 ?
O2 Sr1 Si1 162.8(7) 3_766 3_666 ?
O7 Sr1 Si1 137.1(4) 4_575 3_666 ?
O5 Sr1 Si1 78.6(5) 4_575 3_666 ?
O8 Sr1 Si1 29.2(6) 3_666 3_666 ?
O5 Si1 O8 114.7(15) . . ?
O5 Si1 O1 103.0(12) . . ?
O8 Si1 O1 112.1(13) . . ?
O5 Si1 O4 102.4(12) . . ?
O8 Si1 O4 109.7(14) . . ?
O1 Si1 O4 114.6(12) . . ?
O5 Si1 Al2 34.6(7) . 4_575 ?
O8 Si1 Al2 120.5(8) . 4_575 ?
O1 Si1 Al2 122.5(12) . 4_575 ?
O4 Si1 Al2 68.4(8) . 4_575 ?
O5 Si1 Al1 94.8(6) . . ?
O8 Si1 Al1 88.7(7) . . ?
O1 Si1 Al1 31.9(9) . . ?
O4 Si1 Al1 146.0(8) . . ?
Al2 Si1 Al1 127.1(4) 4_575 . ?
O5 Si1 Sr1 97.3(7) . 3_666 ?
O8 Si1 Sr1 65.3(6) . 3_666 ?
O1 Si1 Sr1 158.1(7) . 3_666 ?
O4 Si1 Sr1 51.9(9) . 3_666 ?
Al2 Si1 Sr1 71.8(3) 4_575 3_666 ?
Al1 Si1 Sr1 154.0(6) . 3_666 ?
O5 Si1 Sr1 61.3(11) . 4_576 ?
O8 Si1 Sr1 152.6(7) . 4_576 ?
O1 Si1 Sr1 49.4(11) . 4_576 ?
O4 Si1 Sr1 97.4(12) . 4_576 ?
Al2 Si1 Sr1 73.1(4) 4_575 4_576 ?
Al1 Si1 Sr1 65.6(3) . 4_576 ?
Sr1 Si1 Sr1 140.1(4) 3_666 4_576 ?
O5 Si1 Sr1 133.1(12) . 1_556 ?
O8 Si1 Sr1 105.6(7) . 1_556 ?
O1 Si1 Sr1 37.0(6) . 1_556 ?
O4 Si1 Sr1 84.7(6) . 1_556 ?
Al2 Si1 Sr1 131.9(6) 4_575 1_556 ?
Al1 Si1 Sr1 62.4(2) . 1_556 ?
Sr1 Si1 Sr1 121.3(2) 3_666 1_556 ?
Sr1 Si1 Sr1 71.9(2) 4_576 1_556 ?
O5 Si1 Sr1 31.6(9) . . ?
O8 Si1 Sr1 93.2(8) . . ?
O1 Si1 Sr1 91.6(7) . . ?
O4 Si1 Sr1 133.2(8) . . ?
Al2 Si1 Sr1 64.9(2) 4_575 . ?
Al1 Si1 Sr1 70.9(2) . . ?
Sr1 Si1 Sr1 110.1(2) 3_666 . ?
Sr1 Si1 Sr1 70.2(2) 4_576 . ?
Sr1 Si1 Sr1 128.6(2) 1_556 . ?
O6 Si2 O7 121.7(15) . . ?
O6 Si2 O3 112.7(12) . . ?
O7 Si2 O3 124.2(12) . . ?
O6 Si2 O2 98.5(10) . 3_766 ?
O7 Si2 O2 94.5(11) . 3_766 ?
O3 Si2 O2 88.7(13) . 3_766 ?
O6 Si2 O2 94.4(9) . 2_756 ?
O7 Si2 O2 86.5(11) . 2_756 ?
O3 Si2 O2 77.8(12) . 2_756 ?
O2 Si2 O2 164.1(9) 3_766 2_756 ?
O6 Si2 Al1 145.0(10) . 4_575 ?
O7 Si2 Al1 93.2(10) . 4_575 ?
O3 Si2 Al1 34.1(5) . 4_575 ?
O2 Si2 Al1 76.0(10) 3_766 4_575 ?
O2 Si2 Al1 88.1(9) 2_756 4_575 ?
O6 Si2 Sr1 139.1(12) . . ?
O7 Si2 Sr1 46.3(6) . . ?
O3 Si2 Sr1 97.6(5) . . ?
O2 Si2 Sr1 53.8(5) 3_766 . ?
O2 Si2 Sr1 119.3(5) 2_756 . ?
Al1 Si2 Sr1 64.5(3) 4_575 . ?
O6 Si2 Sr1 39.4(10) . 3_766 ?
O7 Si2 Sr1 82.6(11) . 3_766 ?
O3 Si2 Sr1 151.8(5) . 3_766 ?
O2 Si2 Sr1 98.6(11) 3_766 3_766 ?
O2 Si2 Sr1 97.2(8) 2_756 3_766 ?
Al1 Si2 Sr1 173.0(4) 4_575 3_766 ?
Sr1 Si2 Sr1 108.7(4) . 3_766 ?
O6 Si2 Sr1 139.6(7) . 4_576 ?
O7 Si2 Sr1 51.8(11) . 4_576 ?
O3 Si2 Sr1 79.3(7) . 4_576 ?
O2 Si2 Sr1 120.8(6) 3_766 4_576 ?
O2 Si2 Sr1 48.8(4) 2_756 4_576 ?
Al1 Si2 Sr1 62.1(2) 4_575 4_576 ?
Sr1 Si2 Sr1 70.62(12) . 4_576 ?
Sr1 Si2 Sr1 118.4(2) 3_766 4_576 ?
O7 Al1 O1 96.8(11) . . ?
O7 Al1 O2 102.7(14) . . ?
O1 Al1 O2 123.2(12) . . ?
O7 Al1 O3 100.7(10) . 4_576 ?
O1 Al1 O3 119.7(12) . 4_576 ?
O2 Al1 O3 108.2(10) . 4_576 ?
O7 Al1 O3 175.5(14) . 2_746 ?
O1 Al1 O3 87.6(10) . 2_746 ?
O2 Al1 O3 73.7(12) . 2_746 ?
O3 Al1 O3 78.1(11) 4_576 2_746 ?
O7 Al1 Si2 90.4(11) . 4_576 ?
O1 Al1 Si2 91.9(10) . 4_576 ?
O2 Al1 Si2 139.8(6) . 4_576 ?
O3 Al1 Si2 31.7(9) 4_576 4_576 ?
O3 Al1 Si2 90.7(8) 2_746 4_576 ?
O7 Al1 Si1 87.7(6) . . ?
O1 Al1 Si1 29.9(8) . . ?
O2 Al1 Si1 98.1(6) . . ?
O3 Al1 Si1 149.6(9) 4_576 . ?
O3 Al1 Si1 95.5(5) 2_746 . ?
Si2 Al1 Si1 120.4(5) 4_576 . ?
O7 Al1 Al1 142.7(9) . 3_767 ?
O1 Al1 Al1 105.5(7) . 3_767 ?
O2 Al1 Al1 89.7(9) . 3_767 ?
O3 Al1 Al1 42.3(8) 4_576 3_767 ?
O3 Al1 Al1 35.8(5) 2_746 3_767 ?
Si2 Al1 Al1 59.9(5) 4_576 3_767 ?
Si1 Al1 Al1 125.6(4) . 3_767 ?
O7 Al1 Sr1 90.9(7) . 3_766 ?
O1 Al1 Sr1 171.7(7) . 3_766 ?
O2 Al1 Sr1 57.6(5) . 3_766 ?
O3 Al1 Sr1 55.2(7) 4_576 3_766 ?
O3 Al1 Sr1 84.8(6) 2_746 3_766 ?
Si2 Al1 Sr1 84.8(2) 4_576 3_766 ?
Si1 Al1 Sr1 154.7(5) . 3_766 ?
Al1 Al1 Sr1 66.2(3) 3_767 3_766 ?
O7 Al1 Sr1 59.2(11) . 4_576 ?
O1 Al1 Sr1 48.2(11) . 4_576 ?
O2 Al1 Sr1 152.7(6) . 4_576 ?
O3 Al1 Sr1 95.9(10) 4_576 4_576 ?
O3 Al1 Sr1 125.2(8) 2_746 4_576 ?
Si2 Al1 Sr1 65.1(4) 4_576 4_576 ?
Si1 Al1 Sr1 63.3(3) . 4_576 ?
Al1 Al1 Sr1 117.2(7) 3_767 4_576 ?
Sr1 Al1 Sr1 135.5(4) 3_766 4_576 ?
O7 Al1 Sr1 132.5(12) . 1_556 ?
O1 Al1 Sr1 44.4(6) . 1_556 ?
O2 Al1 Sr1 120.6(8) . 1_556 ?
O3 Al1 Sr1 84.5(6) 4_576 1_556 ?
O3 Al1 Sr1 51.9(7) 2_746 1_556 ?
Si2 Al1 Sr1 69.6(3) 4_576 1_556 ?
Si1 Al1 Sr1 68.9(2) . 1_556 ?
Al1 Al1 Sr1 61.2(3) 3_767 1_556 ?
Sr1 Al1 Sr1 127.4(2) 3_766 1_556 ?
Sr1 Al1 Sr1 73.4(3) 4_576 1_556 ?
O7 Al1 Sr1 30.2(8) . . ?
O1 Al1 Sr1 84.5(6) . . ?
O2 Al1 Sr1 86.8(6) . . ?
O3 Al1 Sr1 130.4(8) 4_576 . ?
O3 Al1 Sr1 150.1(8) 2_746 . ?
Si2 Al1 Sr1 118.2(5) 4_576 . ?
Si1 Al1 Sr1 64.6(2) . . ?
Al1 Al1 Sr1 169.7(3) 3_767 . ?
Sr1 Al1 Sr1 103.8(2) 3_766 . ?
Sr1 Al1 Sr1 67.5(2) 4_576 . ?
Sr1 Al1 Sr1 128.7(3) 1_556 . ?
O4 Al2 O6 122.4(11) . 4_476 ?
O4 Al2 O5 114.9(11) . 4_576 ?
O6 Al2 O5 122.5(16) 4_476 4_576 ?
O4 Al2 O8 85.3(14) . 3_667 ?
O6 Al2 O8 95.2(10) 4_476 3_667 ?
O5 Al2 O8 93.7(10) 4_576 3_667 ?
O4 Al2 O8 84.3(12) . 2_656 ?
O6 Al2 O8 93.0(10) 4_476 2_656 ?
O5 Al2 O8 87.9(11) 4_576 2_656 ?
O8 Al2 O8 169.1(11) 3_667 2_656 ?
O4 Al2 Si1 138.6(6) . 4_576 ?
O6 Al2 Si1 97.3(10) 4_476 4_576 ?
O5 Al2 Si1 30.0(7) 4_576 4_576 ?
O8 Al2 Si1 79.5(8) 3_667 4_576 ?
O8 Al2 Si1 106.6(10) 2_656 4_576 ?
O4 Al2 Sr1 162.0(5) . 2_656 ?
O6 Al2 Sr1 40.2(9) 4_476 2_656 ?
O5 Al2 Sr1 82.2(11) 4_576 2_656 ?
O8 Al2 Sr1 99.5(9) 3_667 2_656 ?
O8 Al2 Sr1 91.5(10) 2_656 2_656 ?
Si1 Al2 Sr1 59.3(4) 4_576 2_656 ?
O4 Al2 Sr1 86.6(7) . 4_576 ?
O6 Al2 Sr1 136.7(12) 4_476 4_576 ?
O5 Al2 Sr1 40.2(6) 4_576 4_576 ?
O8 Al2 Sr1 120.7(5) 3_667 4_576 ?
O8 Al2 Sr1 55.5(5) 2_656 4_576 ?
Si1 Al2 Sr1 69.3(2) 4_576 4_576 ?
Sr1 Al2 Sr1 105.3(4) 2_656 4_576 ?
O4 Al2 Sr1 80.8(6) . 1_556 ?
O6 Al2 Sr1 141.3(6) 4_476 1_556 ?
O5 Al2 Sr1 50.8(10) 4_576 1_556 ?
O8 Al2 Sr1 53.0(5) 3_667 1_556 ?
O8 Al2 Sr1 121.8(5) 2_656 1_556 ?
Si1 Al2 Sr1 59.3(3) 4_576 1_556 ?
Sr1 Al2 Sr1 116.0(3) 2_656 1_556 ?
Sr1 Al2 Sr1 67.68(12) 4_576 1_556 ?
Si1 O1 Al1 118.2(15) . . ?
Si1 O1 Sr1 119.7(9) . 1_556 ?
Al1 O1 Sr1 106.5(8) . 1_556 ?
Si1 O1 Sr1 101.8(11) . 4_576 ?
Al1 O1 Sr1 101.7(11) . 4_576 ?
Sr1 O1 Sr1 106.6(10) 1_556 4_576 ?
Si2 O2 Al1 124.6(16) 3_766 . ?
Si2 O2 Si2 129.0(18) 3_766 2_746 ?
Al1 O2 Si2 104.1(10) . 2_746 ?
Si2 O2 Sr1 95.7(6) 3_766 3_766 ?
Al1 O2 Sr1 90.1(9) . 3_766 ?
Si2 O2 Sr1 98.9(6) 2_746 3_766 ?
Si2 O3 Al1 114.2(12) . 4_575 ?
Si2 O3 Al1 104.0(10) . 2_756 ?
Al1 O3 Al1 101.9(11) 4_575 2_756 ?
Si2 O3 Sr1 145.3(10) . 2_755 ?
Al1 O3 Sr1 91.9(10) 4_575 2_755 ?
Al1 O3 Sr1 91.5(11) 2_756 2_755 ?
Si1 O4 Al2 123.2(14) . . ?
Si1 O4 Sr1 98.2(12) . 3_666 ?
Al2 O4 Sr1 137.6(7) . 3_666 ?
Si1 O5 Al2 115.4(10) . 4_575 ?
Si1 O5 Sr1 129.2(15) . . ?
Al2 O5 Sr1 112.5(9) 4_575 . ?
Si1 O5 Sr1 90.3(10) . 4_576 ?
Al2 O5 Sr1 100.7(15) 4_575 4_576 ?
Sr1 O5 Sr1 96.7(7) . 4_576 ?
Si2 O6 Al2 127.9(18) . 4_675 ?
Si2 O6 Sr1 117.9(11) . 3_766 ?
Al2 O6 Sr1 114.2(10) 4_675 3_766 ?
Si2 O7 Al1 121.1(9) . . ?
Si2 O7 Sr1 105.9(9) . . ?
Al1 O7 Sr1 130.2(14) . . ?
Si2 O7 Sr1 101.7(15) . 4_576 ?
Al1 O7 Sr1 90.4(10) . 4_576 ?
Sr1 O7 Sr1 95.9(7) . 4_576 ?
Si1 O8 Al2 118.3(13) . 3_667 ?
Si1 O8 Al2 121.4(14) . 2_646 ?
Al2 O8 Al2 120.1(17) 3_667 2_646 ?
Si1 O8 Sr1 85.5(8) . 3_666 ?
Al2 O8 Sr1 96.5(7) 3_667 3_666 ?
Al2 O8 Sr1 92.1(6) 2_646 3_666 ?

loop_
_geom_bond_atom_site_label_1
_geom_bond_atom_site_label_2
_geom_bond_distance
_geom_bond_site_symmetry_2
_geom_bond_publ_flag
Sr1 O1 2.492(17) 1_554 ?
Sr1 O5 2.515(18) . ?
Sr1 O6 2.55(3) 3_766 ?
Sr1 O7 2.561(16) . ?
Sr1 O1 2.58(3) 4_575 ?
Sr1 O4 2.59(2) 3_666 ?
Sr1 O3 2.69(2) 2_745 ?
Sr1 O2 2.761(14) 3_766 ?
Sr1 O7 2.91(3) 4_575 ?
Sr1 O5 2.92(3) 4_575 ?
Sr1 O8 2.973(15) 3_666 ?
Sr1 Si1 3.261(8) 3_666 ?
Si1 O5 1.58(3) . ?
Si1 O8 1.59(3) . ?
Si1 O1 1.636(18) . ?
Si1 O4 1.642(17) . ?
Si1 Al2 2.856(15) 4_575 ?
Si1 Al1 2.894(7) . ?
Si2 O6 1.551(17) . ?
Si2 O7 1.65(2) . ?
Si2 O3 1.66(3) . ?
Si2 O2 1.74(2) 3_766 ?
Si2 O2 1.96(3) 2_756 ?
Si2 Al1 2.889(17) 4_575 ?
Al1 O7 1.71(2) . ?
Al1 O1 1.736(19) . ?
Al1 O2 1.75(4) . ?
Al1 O3 1.776(17) 4_576 ?
Al1 O3 2.04(3) 2_746 ?
Al1 Al1 2.967(16) 3_767 ?
Al2 O4 1.70(3) . ?
Al2 O6 1.707(19) 4_476 ?
Al2 O5 1.79(2) 4_576 ?
Al2 O8 1.89(3) 3_667 ?
Al2 O8 1.93(2) 2_656 ?
